data_7710263
loop_
_publ_author_name
'Marvelous, Christian'
'de Azevedo Santos, Lucas'
'Siegler, Maxime A.'
'Fonseca Guerra, C\'elia'
'Bouwman, Elisabeth'

_publ_section_title
;
 Probing the redox-conversion of Co(ii)-disulfide to Co(iii)-thiolate
 complexes: the effect of ligand-field strength
;
_journal_name_full 'Dalton Transactions'
_journal_paper_doi 10.1039/D2DT00356B
_journal_year 2022
_chemical_formula_moiety 'C48 H48 Cl2 Co2 N10 S2, 2(C24 H20 B), 2(C3 H6 O), 0.419(O)'
_chemical_formula_sum 'C102 H100 B2 Cl2 Co2 N10 O2.42 S2'
_chemical_formula_weight 1779.17
_space_group_crystal_system monoclinic
_space_group_IT_number 15
_space_group_name_Hall '-C 2yc'
_space_group_name_H-M_alt 'C 1 2/c 1'
_atom_sites_solution_hydrogens geom
_atom_sites_solution_primary direct
_atom_sites_solution_secondary difmap
_audit_creation_method SHELXL-2018/3
_audit_update_record
;
2021-08-05 deposited with the CCDC.	2022-04-11 downloaded from the CCDC.
;
_cell_angle_alpha 90
_cell_angle_beta 108.171(4)
_cell_angle_gamma 90
_cell_formula_units_Z 4
_cell_length_a 19.0139(7)
_cell_length_b 20.1121(7)
_cell_length_c 27.0156(13)
_cell_measurement_reflns_used 10587
_cell_measurement_temperature 110(2)
_cell_measurement_theta_max 27.53
_cell_measurement_theta_min 3.02
_cell_volume 9815.8(7)
_computing_cell_refinement 'CrysAlisPro 1.171.39.29c (Rigaku OD, 2017)'
_computing_data_collection 'CrysAlisPro 1.171.39.29c (Rigaku OD, 2017)'
_computing_data_reduction 'CrysAlisPro 1.171.39.29c (Rigaku OD, 2017)'
_computing_molecular_graphics 'SHELXTL v6.10 (Sheldrick, 2008)'
_computing_publication_material 'SHELXTL v6.10 (Sheldrick, 2008)'
_computing_structure_refinement 'SHELXL-2018/3 (Sheldrick, 2018)'
_computing_structure_solution 'SHELXS-2018/3 (Sheldrick, 2018)'
_diffrn_ambient_temperature 110(2)
_diffrn_measured_fraction_theta_full 0.999
_diffrn_measured_fraction_theta_max 0.999
_diffrn_measurement_device_type 'SuperNova, Dual, Cu at zero, Atlas'
_diffrn_measurement_method '\w scans'
_diffrn_radiation_monochromator mirror
_diffrn_radiation_source 'SuperNova (Mo) X-ray Source'
_diffrn_radiation_type MoK\a
_diffrn_radiation_wavelength 0.71073
_diffrn_reflns_av_R_equivalents 0.0381
_diffrn_reflns_av_unetI/netI 0.0438
_diffrn_reflns_Laue_measured_fraction_full 0.999
_diffrn_reflns_Laue_measured_fraction_max 0.999
_diffrn_reflns_limit_h_max 24
_diffrn_reflns_limit_h_min -24
_diffrn_reflns_limit_k_max 26
_diffrn_reflns_limit_k_min -24
_diffrn_reflns_limit_l_max 35
_diffrn_reflns_limit_l_min -33
_diffrn_reflns_number 38544
_diffrn_reflns_point_group_measured_fraction_full 0.999
_diffrn_reflns_point_group_measured_fraction_max 0.999
_diffrn_reflns_theta_full 25.242
_diffrn_reflns_theta_max 27.500
_diffrn_reflns_theta_min 2.255
_exptl_absorpt_coefficient_mu 0.488
_exptl_absorpt_correction_T_max 1.000
_exptl_absorpt_correction_T_min 0.520
_exptl_absorpt_correction_type gaussian
_exptl_absorpt_process_details
;
CrysAlisPro 1.171.39.29c (Rigaku Oxford Diffraction, 2017)
Numerical absorption correction based on gaussian integration over
			a multifaceted crystal model
Empirical absorption correction using spherical harmonics,
 implemented in SCALE3 ABSPACK scaling algorithm.
;
_exptl_crystal_colour orange
_exptl_crystal_density_diffrn 1.204
_exptl_crystal_description block
_exptl_crystal_F_000 3726
_exptl_crystal_size_max 0.26
_exptl_crystal_size_mid 0.19
_exptl_crystal_size_min 0.10
_refine_diff_density_max 0.559
_refine_diff_density_min -0.310
_refine_diff_density_rms 0.053
_refine_ls_extinction_method none
_refine_ls_goodness_of_fit_ref 1.023
_refine_ls_hydrogen_treatment constr
_refine_ls_matrix_type full
_refine_ls_number_parameters 652
_refine_ls_number_reflns 11261
_refine_ls_number_restraints 309
_refine_ls_restrained_S_all 1.016
_refine_ls_R_factor_all 0.0630
_refine_ls_R_factor_gt 0.0428
_refine_ls_shift/su_max 0.001
_refine_ls_shift/su_mean 0.000
_refine_ls_structure_factor_coef Fsqd
_refine_ls_weighting_details 'w=1/[\s^2^(Fo^2^)+(0.0406P)^2^+9.4874P] where P=(Fo^2^+2Fc^2^)/3'
_refine_ls_weighting_scheme calc
_refine_ls_wR_factor_gt 0.0952
_refine_ls_wR_factor_ref 0.1054
_reflns_Friedel_coverage 0.000
_reflns_number_gt 8613
_reflns_number_total 11261
_reflns_threshold_expression 'I > 2\s(I)'
_cod_data_source_file d2dt00356b2.cif
_cod_data_source_block 2Cl_BPh4_2
_cod_original_sg_symbol_H-M 'C 2/c'
_cod_database_code 7710263
_shelx_shelxl_version_number 2018/3
_shelx_space_group_comment
;
The symmetry employed for this shelxl refinement is uniquely defined
by the following loop, which should always be used as a source of
symmetry information in preference to the above space-group names.
They are only intended as comments.
;
_oxdiff_exptl_absorpt_empirical_full_min 0.839
_oxdiff_exptl_absorpt_empirical_full_max 1.340
_oxdiff_exptl_absorpt_empirical_details
;
Empirical correction (ABSPACK) includes:
- Absorption correction using spherical harmonics
- Frame scaling
;

loop_
_space_group_symop_operation_xyz
'x, y, z'
'-x, y, -z+1/2'
'x+1/2, y+1/2, z'
'-x+1/2, y+1/2, -z+1/2'
'-x, -y, -z'
'x, -y, z-1/2'
'-x+1/2, -y+1/2, -z'
'x+1/2, -y+1/2, z-1/2'

loop_
_atom_site_label
_atom_site_type_symbol
_atom_site_fract_x
_atom_site_fract_y
_atom_site_fract_z
_atom_site_U_iso_or_equiv
_atom_site_adp_type
_atom_site_occupancy
_atom_site_site_symmetry_order
_atom_site_calc_flag
_atom_site_refinement_flags_posn
_atom_site_refinement_flags_adp
_atom_site_refinement_flags_occupancy
_atom_site_disorder_assembly
_atom_site_disorder_group
Co1 Co 0.34098(2) 0.38018(2) 0.40270(2) 0.02221(8) Uani 1 1 d . . . . .
Cl1 Cl 0.33247(3) 0.39755(2) 0.48789(2) 0.03026(12) Uani 1 1 d . . . . .
S1 S 0.44852(3) 0.42458(3) 0.22366(2) 0.04066(15) Uani 1 1 d . . . . .
C1 C 0.39886(11) 0.36492(11) 0.25012(8) 0.0325(5) Uani 1 1 d . . . . .
H1A H 0.348457 0.358745 0.225432 0.039 Uiso 1 1 calc R U . . .
H1B H 0.424651 0.321517 0.254496 0.039 Uiso 1 1 calc R U . . .
C2 C 0.39339(11) 0.38813(10) 0.30285(8) 0.0275(4) Uani 1 1 d . . . . .
H2A H 0.443031 0.384862 0.329068 0.033 Uiso 1 1 calc R U . . .
H2B H 0.378796 0.435576 0.299953 0.033 Uiso 1 1 calc R U . . .
C3 C 0.26355(10) 0.35969(10) 0.28577(8) 0.0276(4) Uani 1 1 d . . . . .
H3A H 0.251066 0.321825 0.261151 0.033 Uiso 1 1 calc R U . . .
H3B H 0.262452 0.400608 0.265175 0.033 Uiso 1 1 calc R U . . .
C4 C 0.36012(11) 0.27837(10) 0.32676(8) 0.0296(4) Uani 1 1 d . . . . .
H4A H 0.414383 0.273789 0.342489 0.035 Uiso 1 1 calc R U . . .
H4B H 0.345895 0.257978 0.291670 0.035 Uiso 1 1 calc R U . . .
C12 C 0.20570(11) 0.36505(10) 0.31253(8) 0.0292(4) Uani 1 1 d . . . . .
C13 C 0.13358(13) 0.34601(16) 0.28721(9) 0.0542(7) Uani 1 1 d . . . . .
H13 H 0.120742 0.326505 0.253540 0.065 Uiso 1 1 calc R U . . .
C14 C 0.08033(14) 0.35580(19) 0.31165(10) 0.0717(10) Uani 1 1 d . . . . .
H14 H 0.030573 0.342548 0.295045 0.086 Uiso 1 1 calc R U . . .
C15 C 0.09986(12) 0.38468(15) 0.35989(9) 0.0516(7) Uani 1 1 d . . . . .
H15 H 0.063702 0.393450 0.376634 0.062 Uiso 1 1 calc R U . . .
C16 C 0.17299(11) 0.40077(11) 0.38363(8) 0.0341(5) Uani 1 1 d . . . . .
H16 H 0.186861 0.419421 0.417625 0.041 Uiso 1 1 calc R U . . .
C22 C 0.32194(11) 0.24243(10) 0.35986(8) 0.0306(5) Uani 1 1 d . . . . .
C23 C 0.29845(14) 0.17707(11) 0.35057(9) 0.0433(6) Uani 1 1 d . . . . .
H23 H 0.306894 0.152850 0.322764 0.052 Uiso 1 1 calc R U . . .
C24 C 0.26268(16) 0.14754(12) 0.38211(10) 0.0514(7) Uani 1 1 d . . . . .
H24 H 0.246449 0.102709 0.376301 0.062 Uiso 1 1 calc R U . . .
C25 C 0.25069(14) 0.18354(12) 0.42207(9) 0.0443(6) Uani 1 1 d . . . . .
H25 H 0.225174 0.164446 0.443737 0.053 Uiso 1 1 calc R U . . .
C26 C 0.27665(12) 0.24812(11) 0.42993(8) 0.0348(5) Uani 1 1 d . . . . .
H26 H 0.269008 0.272968 0.457714 0.042 Uiso 1 1 calc R U . . .
C32 C 0.45226(10) 0.48883(9) 0.42337(7) 0.0250(4) Uani 1 1 d . . . . .
C33 C 0.48275(12) 0.55146(10) 0.43627(8) 0.0344(5) Uani 1 1 d . . . . .
H33 H 0.534578 0.556509 0.452247 0.041 Uiso 1 1 calc R U . . .
C34 C 0.43720(14) 0.60633(11) 0.42571(9) 0.0399(5) Uani 1 1 d . . . . .
H34 H 0.457157 0.649571 0.434831 0.048 Uiso 1 1 calc R U . . .
C35 C 0.36218(12) 0.59783(10) 0.40171(8) 0.0336(5) Uani 1 1 d . . . . .
H35 H 0.329792 0.634997 0.393198 0.040 Uiso 1 1 calc R U . . .
C36 C 0.33546(11) 0.53388(10) 0.39042(8) 0.0273(4) Uani 1 1 d . . . . .
H36 H 0.283780 0.527920 0.374343 0.033 Uiso 1 1 calc R U . . .
C42 C 0.49685(10) 0.42725(10) 0.43347(7) 0.0258(4) Uani 1 1 d . . . . .
C43 C 0.57352(11) 0.42709(11) 0.44510(8) 0.0353(5) Uani 1 1 d . . . . .
H43 H 0.600072 0.467603 0.447540 0.042 Uiso 1 1 calc R U . . .
C44 C 0.61022(12) 0.36680(13) 0.45302(9) 0.0433(6) Uani 1 1 d . . . . .
H44 H 0.662307 0.365247 0.459749 0.052 Uiso 1 1 calc R U . . .
C45 C 0.57087(12) 0.30934(12) 0.45107(9) 0.0413(6) Uani 1 1 d . . . . .
H45 H 0.595346 0.267548 0.457267 0.050 Uiso 1 1 calc R U . . .
C46 C 0.49498(12) 0.31312(11) 0.43996(8) 0.0339(5) Uani 1 1 d . . . . .
H46 H 0.467948 0.273178 0.439090 0.041 Uiso 1 1 calc R U . . .
N1 N 0.34004(8) 0.35009(8) 0.32198(6) 0.0233(3) Uani 1 1 d . . . . .
N11 N 0.22565(8) 0.39120(8) 0.36075(6) 0.0255(3) Uani 1 1 d . . . . .
N21 N 0.31223(9) 0.27709(8) 0.39984(6) 0.0293(4) Uani 1 1 d . . . . .
N31 N 0.37892(8) 0.47974(8) 0.40102(6) 0.0228(3) Uani 1 1 d . . . . .
N41 N 0.45813(9) 0.37048(8) 0.43039(6) 0.0250(3) Uani 1 1 d . . . . .
B1 B 0.15764(13) 0.36908(11) 0.10437(9) 0.0272(5) Uani 1 1 d D . . . .
C51 C 0.19713(17) 0.30197(12) 0.13610(10) 0.0279(7) Uani 0.874(6) 1 d D U P A 1
C52 C 0.26866(16) 0.28184(13) 0.13773(10) 0.0311(7) Uani 0.874(6) 1 d D U P A 1
H52 H 0.292675 0.305372 0.117084 0.037 Uiso 0.874(6) 1 calc R U P A 1
C53 C 0.30600(19) 0.22912(12) 0.16810(10) 0.0384(8) Uani 0.874(6) 1 d D U P A 1
H53 H 0.354295 0.217317 0.167921 0.046 Uiso 0.874(6) 1 calc R U P A 1
C54 C 0.2722(2) 0.19395(13) 0.19864(10) 0.0430(9) Uani 0.874(6) 1 d D U P A 1
H54 H 0.297331 0.157958 0.219511 0.052 Uiso 0.874(6) 1 calc R U P A 1
C55 C 0.2022(2) 0.21124(15) 0.19865(11) 0.0428(10) Uani 0.874(6) 1 d D U P A 1
H55 H 0.178809 0.187259 0.219447 0.051 Uiso 0.874(6) 1 calc R U P A 1
C56 C 0.1656(2) 0.26459(13) 0.16772(10) 0.0343(7) Uani 0.874(6) 1 d D U P A 1
H56 H 0.117350 0.275933 0.168195 0.041 Uiso 0.874(6) 1 calc R U P A 1
C51' C 0.1783(12) 0.3012(6) 0.1395(6) 0.030(3) Uani 0.126(6) 1 d D U P A 2
C52' C 0.2481(12) 0.2772(8) 0.1464(7) 0.034(3) Uani 0.126(6) 1 d D U P A 2
H52' H 0.278017 0.297631 0.128392 0.041 Uiso 0.126(6) 1 calc R U P A 2
C53' C 0.2767(13) 0.2226(9) 0.1798(7) 0.039(3) Uani 0.126(6) 1 d D U P A 2
H53' H 0.324932 0.205034 0.185244 0.047 Uiso 0.126(6) 1 calc R U P A 2
C54' C 0.2284(15) 0.1978(9) 0.2033(7) 0.042(3) Uani 0.126(6) 1 d D U P A 2
H54' H 0.245192 0.161118 0.226120 0.050 Uiso 0.126(6) 1 calc R U P A 2
C55' C 0.1584(14) 0.2202(8) 0.1975(6) 0.042(3) Uani 0.126(6) 1 d D U P A 2
H55' H 0.128965 0.199326 0.215699 0.050 Uiso 0.126(6) 1 calc R U P A 2
C56' C 0.1304(12) 0.2744(8) 0.1644(6) 0.033(3) Uani 0.126(6) 1 d D U P A 2
H56' H 0.082110 0.291601 0.159179 0.040 Uiso 0.126(6) 1 calc R U P A 2
C61 C 0.06741(12) 0.36582(11) 0.07706(8) 0.0314(5) Uani 1 1 d . . . . .
C62 C 0.02657(13) 0.30724(13) 0.06421(9) 0.0449(6) Uani 1 1 d . . . . .
H62 H 0.050649 0.266016 0.075453 0.054 Uiso 1 1 calc R U . . .
C63 C -0.04846(15) 0.30702(16) 0.03540(11) 0.0566(7) Uani 1 1 d . . . . .
H63 H -0.074616 0.266154 0.027402 0.068 Uiso 1 1 calc R U . . .
C64 C -0.08464(14) 0.36639(17) 0.01854(10) 0.0579(8) Uani 1 1 d . . . . .
H64 H -0.135756 0.366440 -0.000932 0.069 Uiso 1 1 calc R U . . .
C65 C -0.04633(13) 0.42548(15) 0.03004(9) 0.0496(6) Uani 1 1 d . . . . .
H65 H -0.070735 0.466473 0.018443 0.059 Uiso 1 1 calc R U . . .
C66 C 0.02813(12) 0.42454(12) 0.05869(8) 0.0378(5) Uani 1 1 d . . . . .
H66 H 0.053821 0.465672 0.066264 0.045 Uiso 1 1 calc R U . . .
C71 C 0.18641(10) 0.38077(10) 0.05366(8) 0.0269(4) Uani 1 1 d . . . . .
C72 C 0.18765(11) 0.32726(10) 0.02064(8) 0.0304(4) Uani 1 1 d . . . . .
H72 H 0.179405 0.283765 0.031390 0.037 Uiso 1 1 calc R U . . .
C73 C 0.20033(12) 0.33465(13) -0.02693(9) 0.0402(5) Uani 1 1 d . . . . .
H73 H 0.199907 0.296921 -0.048185 0.048 Uiso 1 1 calc R U . . .
C74 C 0.21355(12) 0.39711(14) -0.04318(10) 0.0470(6) Uani 1 1 d . . . . .
H74 H 0.221641 0.402831 -0.075885 0.056 Uiso 1 1 calc R U . . .
C75 C 0.21490(12) 0.45095(13) -0.01163(10) 0.0465(6) Uani 1 1 d . . . . .
H75 H 0.225348 0.493893 -0.022205 0.056 Uiso 1 1 calc R U . . .
C76 C 0.20106(11) 0.44316(11) 0.03587(9) 0.0370(5) Uani 1 1 d . . . . .
H76 H 0.201592 0.481272 0.056760 0.044 Uiso 1 1 calc R U . . .
C81 C 0.18115(12) 0.42916(10) 0.14790(8) 0.0323(5) Uani 1 1 d . . . . .
C82 C 0.25151(13) 0.45844(10) 0.16225(9) 0.0397(5) Uani 1 1 d . . . . .
H82 H 0.285021 0.445731 0.144217 0.048 Uiso 1 1 calc R U . . .
C83 C 0.27423(15) 0.50540(11) 0.20190(10) 0.0513(7) Uani 1 1 d . . . . .
H83 H 0.322284 0.524350 0.210246 0.062 Uiso 1 1 calc R U . . .
C84 C 0.22740(17) 0.52431(12) 0.22887(10) 0.0587(8) Uani 1 1 d . . . . .
H84 H 0.243010 0.556141 0.256094 0.070 Uiso 1 1 calc R U . . .
C85 C 0.15805(17) 0.49726(13) 0.21654(10) 0.0580(8) Uani 1 1 d . . . . .
H85 H 0.125373 0.510383 0.235127 0.070 Uiso 1 1 calc R U . . .
C86 C 0.13516(14) 0.44999(12) 0.17629(9) 0.0422(6) Uani 1 1 d . . . . .
H86 H 0.086829 0.431678 0.168185 0.051 Uiso 1 1 calc R U . . .
C1S C 0.5052(4) 0.1101(4) 0.4160(3) 0.0644(18) Uani 0.778(10) 1 d D U P B 1
H1S1 H 0.552035 0.097451 0.442020 0.097 Uiso 0.778(10) 1 calc R U P B 1
H1S2 H 0.470794 0.072484 0.409622 0.097 Uiso 0.778(10) 1 calc R U P B 1
H1S3 H 0.483684 0.147995 0.429025 0.097 Uiso 0.778(10) 1 calc R U P B 1
C2S C 0.5188(2) 0.1286(3) 0.3675(2) 0.0578(12) Uani 0.778(10) 1 d D U P B 1
C3S C 0.5456(5) 0.0762(5) 0.3378(4) 0.095(3) Uani 0.778(10) 1 d D U P B 1
H3S1 H 0.541021 0.092736 0.302829 0.142 Uiso 0.778(10) 1 calc R U P B 1
H3S2 H 0.515672 0.035904 0.335102 0.142 Uiso 0.778(10) 1 calc R U P B 1
H3S3 H 0.597596 0.065882 0.356212 0.142 Uiso 0.778(10) 1 calc R U P B 1
O1S O 0.5089(3) 0.1853(2) 0.3510(2) 0.0784(14) Uani 0.778(10) 1 d D U P B 1
C1S' C 0.4896(18) 0.1186(17) 0.4086(9) 0.069(6) Uani 0.222(10) 1 d D U P B 2
H1S4 H 0.507767 0.160509 0.426508 0.104 Uiso 0.222(10) 1 calc R U P B 2
H1S5 H 0.516369 0.081330 0.429541 0.104 Uiso 0.222(10) 1 calc R U P B 2
H1S6 H 0.436596 0.114104 0.403783 0.104 Uiso 0.222(10) 1 calc R U P B 2
C2S' C 0.5019(9) 0.1182(8) 0.3576(8) 0.067(3) Uani 0.222(10) 1 d D U P B 2
C3S' C 0.5519(17) 0.0661(14) 0.3466(13) 0.062(5) Uani 0.222(10) 1 d D U P B 2
H3S4 H 0.521946 0.032338 0.323192 0.092 Uiso 0.222(10) 1 calc R U P B 2
H3S5 H 0.580840 0.045063 0.379343 0.092 Uiso 0.222(10) 1 calc R U P B 2
H3S6 H 0.585536 0.086919 0.330092 0.092 Uiso 0.222(10) 1 calc R U P B 2
O1S' O 0.4710(10) 0.1604(8) 0.3255(7) 0.083(4) Uani 0.222(10) 1 d D U P B 2
O1W O 0.500000 0.2248(5) 0.250000 0.112(5) Uani 0.419(11) 2 d S T P . .

loop_
_atom_site_aniso_label
_atom_site_aniso_U_11
_atom_site_aniso_U_22
_atom_site_aniso_U_33
_atom_site_aniso_U_23
_atom_site_aniso_U_13
_atom_site_aniso_U_12
Co1 0.01931(13) 0.02314(14) 0.02248(15) -0.00105(10) 0.00406(10) -0.00123(10)
Cl1 0.0282(2) 0.0376(3) 0.0237(3) -0.0026(2) 0.0062(2) -0.0069(2)
S1 0.0364(3) 0.0574(4) 0.0340(3) 0.0090(3) 0.0194(2) 0.0083(3)
C1 0.0253(10) 0.0438(13) 0.0296(11) -0.0039(9) 0.0102(9) 0.0018(9)
C2 0.0255(10) 0.0306(11) 0.0287(11) -0.0026(8) 0.0120(8) -0.0014(8)
C3 0.0223(10) 0.0342(11) 0.0246(10) 0.0007(8) 0.0048(8) 0.0026(8)
C4 0.0319(11) 0.0277(10) 0.0269(11) -0.0041(8) 0.0060(9) 0.0046(8)
C12 0.0224(10) 0.0382(12) 0.0253(11) -0.0017(9) 0.0051(8) -0.0015(8)
C13 0.0265(12) 0.104(2) 0.0303(13) -0.0207(13) 0.0056(10) -0.0133(13)
C14 0.0239(12) 0.155(3) 0.0336(15) -0.0229(17) 0.0053(11) -0.0159(16)
C15 0.0226(11) 0.100(2) 0.0330(13) -0.0090(13) 0.0104(10) 0.0034(12)
C16 0.0267(11) 0.0480(13) 0.0260(11) -0.0066(9) 0.0060(9) 0.0025(9)
C22 0.0335(11) 0.0259(10) 0.0255(11) 0.0007(8) -0.0007(9) 0.0011(8)
C23 0.0629(16) 0.0266(11) 0.0317(13) -0.0029(9) 0.0022(11) -0.0052(11)
C24 0.0735(18) 0.0296(12) 0.0390(14) 0.0031(11) -0.0001(13) -0.0186(12)
C25 0.0519(15) 0.0412(13) 0.0326(13) 0.0070(10) 0.0026(11) -0.0183(11)
C26 0.0358(12) 0.0354(12) 0.0294(12) 0.0022(9) 0.0045(9) -0.0082(9)
C32 0.0237(10) 0.0297(10) 0.0202(10) -0.0022(8) 0.0049(8) -0.0031(8)
C33 0.0298(11) 0.0325(11) 0.0364(12) -0.0021(9) 0.0036(9) -0.0093(9)
C34 0.0496(14) 0.0241(11) 0.0445(14) -0.0015(10) 0.0125(11) -0.0074(10)
C35 0.0421(12) 0.0264(10) 0.0335(12) 0.0054(9) 0.0137(10) 0.0063(9)
C36 0.0255(10) 0.0315(11) 0.0245(10) 0.0016(8) 0.0071(8) 0.0028(8)
C42 0.0211(9) 0.0329(11) 0.0209(10) -0.0028(8) 0.0030(8) -0.0016(8)
C43 0.0219(10) 0.0462(13) 0.0347(12) -0.0047(10) 0.0042(9) -0.0038(9)
C44 0.0221(11) 0.0607(16) 0.0419(14) -0.0054(11) 0.0024(10) 0.0087(10)
C45 0.0340(12) 0.0441(13) 0.0374(13) -0.0020(10) -0.0011(10) 0.0176(10)
C46 0.0331(11) 0.0320(11) 0.0302(12) -0.0008(9) 0.0008(9) 0.0062(9)
N1 0.0199(8) 0.0242(8) 0.0250(9) -0.0017(7) 0.0056(6) 0.0015(6)
N11 0.0205(8) 0.0300(9) 0.0239(9) -0.0024(7) 0.0040(7) 0.0001(6)
N21 0.0292(9) 0.0267(9) 0.0281(9) 0.0011(7) 0.0032(7) -0.0033(7)
N31 0.0216(8) 0.0266(8) 0.0193(8) -0.0004(6) 0.0050(6) -0.0003(6)
N41 0.0224(8) 0.0252(8) 0.0245(9) -0.0004(7) 0.0030(7) 0.0022(6)
B1 0.0302(12) 0.0224(11) 0.0264(12) 0.0011(9) 0.0052(10) -0.0022(9)
C51 0.0412(17) 0.0211(11) 0.0193(12) -0.0048(9) 0.0066(11) -0.0066(11)
C52 0.0394(15) 0.0243(12) 0.0258(13) 0.0006(10) 0.0045(11) -0.0001(11)
C53 0.0477(17) 0.0282(13) 0.0298(15) -0.0006(11) -0.0019(12) 0.0053(12)
C54 0.068(2) 0.0248(13) 0.0244(14) 0.0025(11) -0.0020(14) -0.0028(13)
C55 0.067(3) 0.0301(15) 0.0266(14) -0.0012(12) 0.0077(15) -0.0089(16)
C56 0.0481(18) 0.0297(13) 0.0242(13) -0.0051(10) 0.0100(13) -0.0059(12)
C51' 0.044(5) 0.025(4) 0.020(4) -0.005(4) 0.008(4) -0.001(4)
C52' 0.049(4) 0.026(4) 0.023(4) 0.000(4) 0.004(4) -0.002(4)
C53' 0.056(4) 0.026(4) 0.027(4) 0.001(4) 0.000(4) -0.001(4)
C54' 0.062(5) 0.026(5) 0.028(4) 0.003(4) -0.002(5) -0.001(5)
C55' 0.061(5) 0.029(5) 0.026(5) -0.001(4) 0.001(5) -0.004(5)
C56' 0.054(5) 0.024(4) 0.018(4) -0.001(4) 0.005(4) -0.007(4)
C61 0.0330(11) 0.0395(12) 0.0235(11) -0.0057(9) 0.0113(9) -0.0058(9)
C62 0.0433(14) 0.0492(14) 0.0444(14) -0.0171(11) 0.0170(11) -0.0109(11)
C63 0.0433(15) 0.076(2) 0.0538(17) -0.0302(15) 0.0193(13) -0.0243(14)
C64 0.0309(13) 0.106(3) 0.0353(14) -0.0161(15) 0.0086(11) -0.0119(15)
C65 0.0344(13) 0.083(2) 0.0318(13) 0.0071(13) 0.0109(10) 0.0081(13)
C66 0.0320(11) 0.0517(14) 0.0300(12) 0.0045(10) 0.0103(9) -0.0018(10)
C71 0.0177(9) 0.0305(11) 0.0267(11) 0.0057(8) -0.0014(8) 0.0002(8)
C72 0.0254(10) 0.0348(11) 0.0288(11) 0.0012(9) 0.0052(8) -0.0047(8)
C73 0.0268(11) 0.0615(16) 0.0315(12) -0.0046(11) 0.0082(9) -0.0080(10)
C74 0.0274(12) 0.0796(19) 0.0335(13) 0.0166(13) 0.0086(10) -0.0050(12)
C75 0.0307(12) 0.0520(15) 0.0526(16) 0.0305(13) 0.0069(11) -0.0011(11)
C76 0.0278(11) 0.0335(12) 0.0446(14) 0.0109(10) 0.0037(10) 0.0008(9)
C81 0.0388(12) 0.0221(10) 0.0290(11) 0.0011(8) 0.0006(9) 0.0059(9)
C82 0.0435(13) 0.0242(11) 0.0398(13) 0.0009(9) -0.0037(10) 0.0006(9)
C83 0.0586(16) 0.0237(12) 0.0506(16) 0.0014(11) -0.0134(13) 0.0024(11)
C84 0.079(2) 0.0272(13) 0.0454(16) -0.0106(11) -0.0168(14) 0.0192(13)
C85 0.0720(19) 0.0520(16) 0.0371(14) -0.0073(12) -0.0018(13) 0.0367(15)
C86 0.0469(14) 0.0398(13) 0.0310(13) -0.0050(10) -0.0004(10) 0.0169(11)
C1S 0.052(4) 0.059(3) 0.087(4) 0.016(3) 0.029(3) 0.001(3)
C2S 0.038(2) 0.051(2) 0.083(3) -0.002(2) 0.016(2) 0.0049(18)
C3S 0.059(4) 0.094(5) 0.110(6) -0.044(4) -0.005(4) 0.012(3)
O1S 0.075(3) 0.066(2) 0.100(3) 0.018(2) 0.037(2) 0.019(2)
C1S' 0.058(10) 0.057(9) 0.085(10) -0.008(8) 0.012(8) 0.012(8)
C2S' 0.050(6) 0.060(6) 0.090(6) 0.002(6) 0.019(5) 0.010(5)
C3S' 0.054(9) 0.073(9) 0.061(8) -0.023(7) 0.023(7) 0.011(7)
O1S' 0.080(8) 0.065(7) 0.100(8) 0.019(6) 0.023(6) 0.025(6)
O1W 0.155(10) 0.083(7) 0.086(7) 0.000 0.023(6) 0.000

loop_
_atom_type_symbol
_atom_type_description
_atom_type_scat_dispersion_real
_atom_type_scat_dispersion_imag
_atom_type_scat_source
C C 0.0033 0.0016 'International Tables Vol C Tables 4.2.6.8 and 6.1.1.4'
H H 0.0000 0.0000 'International Tables Vol C Tables 4.2.6.8 and 6.1.1.4'
B B 0.0013 0.0007 'International Tables Vol C Tables 4.2.6.8 and 6.1.1.4'
N N 0.0061 0.0033 'International Tables Vol C Tables 4.2.6.8 and 6.1.1.4'
S S 0.1246 0.1234 'International Tables Vol C Tables 4.2.6.8 and 6.1.1.4'
Co Co 0.3494 0.9721 'International Tables Vol C Tables 4.2.6.8 and 6.1.1.4'
O O 0.0106 0.0060 'International Tables Vol C Tables 4.2.6.8 and 6.1.1.4'
Cl Cl 0.1484 0.1585 'International Tables Vol C Tables 4.2.6.8 and 6.1.1.4'

loop_
_geom_angle_atom_site_label_1
_geom_angle_atom_site_label_2
_geom_angle_atom_site_label_3
_geom_angle
_geom_angle_site_symmetry_1
_geom_angle_site_symmetry_3
_geom_angle_publ_flag
N41 Co1 N31 76.67(6) . . ?
N41 Co1 N21 98.72(6) . . ?
N31 Co1 N21 173.22(6) . . ?
N41 Co1 N11 169.31(6) . . ?
N31 Co1 N11 100.87(6) . . ?
N21 Co1 N11 82.73(6) . . ?
N41 Co1 N1 90.41(6) . . ?
N31 Co1 N1 97.58(6) . . ?
N21 Co1 N1 77.32(6) . . ?
N11 Co1 N1 79.53(6) . . ?
N41 Co1 Cl1 93.03(5) . . ?
N31 Co1 Cl1 90.46(4) . . ?
N21 Co1 Cl1 94.79(5) . . ?
N11 Co1 Cl1 97.42(5) . . ?
N1 Co1 Cl1 171.79(4) . . ?
C1 S1 S1 103.37(8) . 2_655 ?
C2 C1 S1 111.14(14) . . ?
C2 C1 H1A 109.4 . . ?
S1 C1 H1A 109.4 . . ?
C2 C1 H1B 109.4 . . ?
S1 C1 H1B 109.4 . . ?
H1A C1 H1B 108.0 . . ?
N1 C2 C1 114.69(16) . . ?
N1 C2 H2A 108.6 . . ?
C1 C2 H2A 108.6 . . ?
N1 C2 H2B 108.6 . . ?
C1 C2 H2B 108.6 . . ?
H2A C2 H2B 107.6 . . ?
N1 C3 C12 113.95(16) . . ?
N1 C3 H3A 108.8 . . ?
C12 C3 H3A 108.8 . . ?
N1 C3 H3B 108.8 . . ?
C12 C3 H3B 108.8 . . ?
H3A C3 H3B 107.7 . . ?
N1 C4 C22 111.10(16) . . ?
N1 C4 H4A 109.4 . . ?
C22 C4 H4A 109.4 . . ?
N1 C4 H4B 109.4 . . ?
C22 C4 H4B 109.4 . . ?
H4A C4 H4B 108.0 . . ?
N11 C12 C13 121.63(19) . . ?
N11 C12 C3 117.91(17) . . ?
C13 C12 C3 120.40(19) . . ?
C12 C13 C14 119.0(2) . . ?
C12 C13 H13 120.5 . . ?
C14 C13 H13 120.5 . . ?
C15 C14 C13 119.5(2) . . ?
C15 C14 H14 120.2 . . ?
C13 C14 H14 120.2 . . ?
C14 C15 C16 118.6(2) . . ?
C14 C15 H15 120.7 . . ?
C16 C15 H15 120.7 . . ?
N11 C16 C15 122.8(2) . . ?
N11 C16 H16 118.6 . . ?
C15 C16 H16 118.6 . . ?
N21 C22 C23 121.3(2) . . ?
N21 C22 C4 116.20(17) . . ?
C23 C22 C4 122.49(19) . . ?
C24 C23 C22 119.3(2) . . ?
C24 C23 H23 120.3 . . ?
C22 C23 H23 120.3 . . ?
C25 C24 C23 119.5(2) . . ?
C25 C24 H24 120.3 . . ?
C23 C24 H24 120.3 . . ?
C24 C25 C26 118.4(2) . . ?
C24 C25 H25 120.8 . . ?
C26 C25 H25 120.8 . . ?
N21 C26 C25 122.6(2) . . ?
N21 C26 H26 118.7 . . ?
C25 C26 H26 118.7 . . ?
N31 C32 C33 121.95(18) . . ?
N31 C32 C42 115.02(16) . . ?
C33 C32 C42 123.02(18) . . ?
C34 C33 C32 119.3(2) . . ?
C34 C33 H33 120.3 . . ?
C32 C33 H33 120.3 . . ?
C33 C34 C35 119.3(2) . . ?
C33 C34 H34 120.4 . . ?
C35 C34 H34 120.4 . . ?
C34 C35 C36 118.28(19) . . ?
C34 C35 H35 120.9 . . ?
C36 C35 H35 120.9 . . ?
N31 C36 C35 123.26(19) . . ?
N31 C36 H36 118.4 . . ?
C35 C36 H36 118.4 . . ?
N41 C42 C43 121.72(18) . . ?
N41 C42 C32 115.34(16) . . ?
C43 C42 C32 122.94(18) . . ?
C44 C43 C42 118.7(2) . . ?
C44 C43 H43 120.7 . . ?
C42 C43 H43 120.7 . . ?
C45 C44 C43 119.4(2) . . ?
C45 C44 H44 120.3 . . ?
C43 C44 H44 120.3 . . ?
C44 C45 C46 118.9(2) . . ?
C44 C45 H45 120.5 . . ?
C46 C45 H45 120.5 . . ?
N41 C46 C45 122.7(2) . . ?
N41 C46 H46 118.6 . . ?
C45 C46 H46 118.6 . . ?
C2 N1 C4 110.18(14) . . ?
C2 N1 C3 109.71(15) . . ?
C4 N1 C3 110.74(15) . . ?
C2 N1 Co1 113.41(11) . . ?
C4 N1 Co1 104.56(11) . . ?
C3 N1 Co1 108.14(11) . . ?
C16 N11 C12 118.40(17) . . ?
C16 N11 Co1 123.88(13) . . ?
C12 N11 Co1 113.88(12) . . ?
C26 N21 C22 118.84(18) . . ?
C26 N21 Co1 124.78(14) . . ?
C22 N21 Co1 115.69(13) . . ?
C36 N31 C32 117.87(17) . . ?
C36 N31 Co1 125.17(13) . . ?
C32 N31 Co1 115.28(12) . . ?
C46 N41 C42 118.53(17) . . ?
C46 N41 Co1 125.27(14) . . ?
C42 N41 Co1 115.88(12) . . ?
C51' B1 C71 121.3(7) . . ?
C51' B1 C61 104.8(8) . . ?
C71 B1 C61 101.76(16) . . ?
C51' B1 C81 103.6(7) . . ?
C71 B1 C81 113.80(16) . . ?
C61 B1 C81 111.24(17) . . ?
C71 B1 C51 109.56(19) . . ?
C61 B1 C51 116.29(18) . . ?
C81 B1 C51 104.54(17) . . ?
C56 C51 C52 114.7(2) . . ?
C56 C51 B1 122.9(2) . . ?
C52 C51 B1 122.1(2) . . ?
C53 C52 C51 123.2(3) . . ?
C53 C52 H52 118.4 . . ?
C51 C52 H52 118.4 . . ?
C54 C53 C52 119.5(3) . . ?
C54 C53 H53 120.2 . . ?
C52 C53 H53 120.2 . . ?
C55 C54 C53 119.9(3) . . ?
C55 C54 H54 120.0 . . ?
C53 C54 H54 120.0 . . ?
C54 C55 C56 119.5(3) . . ?
C54 C55 H55 120.2 . . ?
C56 C55 H55 120.2 . . ?
C55 C56 C51 123.0(3) . . ?
C55 C56 H56 118.5 . . ?
C51 C56 H56 118.5 . . ?
C52' C51' C56' 123.2(12) . . ?
C52' C51' B1 114.8(13) . . ?
C56' C51' B1 121.6(13) . . ?
C51' C52' C53' 121.6(15) . . ?
C51' C52' H52' 119.2 . . ?
C53' C52' H52' 119.2 . . ?
C54' C53' C52' 113.5(16) . . ?
C54' C53' H53' 123.2 . . ?
C52' C53' H53' 123.2 . . ?
C53' C54' C55' 126.8(19) . . ?
C53' C54' H54' 116.6 . . ?
C55' C54' H54' 116.6 . . ?
C54' C55' C56' 119.4(17) . . ?
C54' C55' H55' 120.3 . . ?
C56' C55' H55' 120.3 . . ?
C51' C56' C55' 115.5(15) . . ?
C51' C56' H56' 122.2 . . ?
C55' C56' H56' 122.2 . . ?
C62 C61 C66 115.4(2) . . ?
C62 C61 B1 124.6(2) . . ?
C66 C61 B1 119.42(18) . . ?
C61 C62 C63 122.3(3) . . ?
C61 C62 H62 118.8 . . ?
C63 C62 H62 118.8 . . ?
C64 C63 C62 119.9(3) . . ?
C64 C63 H63 120.1 . . ?
C62 C63 H63 120.1 . . ?
C65 C64 C63 119.8(2) . . ?
C65 C64 H64 120.1 . . ?
C63 C64 H64 120.1 . . ?
C64 C65 C66 119.4(3) . . ?
C64 C65 H65 120.3 . . ?
C66 C65 H65 120.3 . . ?
C65 C66 C61 123.2(2) . . ?
C65 C66 H66 118.4 . . ?
C61 C66 H66 118.4 . . ?
C76 C71 C72 115.1(2) . . ?
C76 C71 B1 124.56(19) . . ?
C72 C71 B1 119.77(17) . . ?
C73 C72 C71 123.3(2) . . ?
C73 C72 H72 118.3 . . ?
C71 C72 H72 118.3 . . ?
C74 C73 C72 119.6(2) . . ?
C74 C73 H73 120.2 . . ?
C72 C73 H73 120.2 . . ?
C75 C74 C73 119.4(2) . . ?
C75 C74 H74 120.3 . . ?
C73 C74 H74 120.3 . . ?
C74 C75 C76 120.6(2) . . ?
C74 C75 H75 119.7 . . ?
C76 C75 H75 119.7 . . ?
C75 C76 C71 122.0(2) . . ?
C75 C76 H76 119.0 . . ?
C71 C76 H76 119.0 . . ?
C86 C81 C82 115.5(2) . . ?
C86 C81 B1 122.4(2) . . ?
C82 C81 B1 121.92(19) . . ?
C83 C82 C81 122.6(2) . . ?
C83 C82 H82 118.7 . . ?
C81 C82 H82 118.7 . . ?
C84 C83 C82 120.1(3) . . ?
C84 C83 H83 120.0 . . ?
C82 C83 H83 120.0 . . ?
C85 C84 C83 119.8(2) . . ?
C85 C84 H84 120.1 . . ?
C83 C84 H84 120.1 . . ?
C84 C85 C86 120.0(3) . . ?
C84 C85 H85 120.0 . . ?
C86 C85 H85 120.0 . . ?
C81 C86 C85 122.1(2) . . ?
C81 C86 H86 118.9 . . ?
C85 C86 H86 118.9 . . ?
C2S C1S H1S1 109.5 . . ?
C2S C1S H1S2 109.5 . . ?
H1S1 C1S H1S2 109.5 . . ?
C2S C1S H1S3 109.5 . . ?
H1S1 C1S H1S3 109.5 . . ?
H1S2 C1S H1S3 109.5 . . ?
O1S C2S C1S 121.1(5) . . ?
O1S C2S C3S 120.0(6) . . ?
C1S C2S C3S 118.9(6) . . ?
C2S C3S H3S1 109.5 . . ?
C2S C3S H3S2 109.5 . . ?
H3S1 C3S H3S2 109.5 . . ?
C2S C3S H3S3 109.5 . . ?
H3S1 C3S H3S3 109.5 . . ?
H3S2 C3S H3S3 109.5 . . ?
C2S' C1S' H1S4 109.5 . . ?
C2S' C1S' H1S5 109.5 . . ?
H1S4 C1S' H1S5 109.5 . . ?
C2S' C1S' H1S6 109.5 . . ?
H1S4 C1S' H1S6 109.5 . . ?
H1S5 C1S' H1S6 109.5 . . ?
O1S' C2S' C1S' 118.7(18) . . ?
O1S' C2S' C3S' 122(2) . . ?
C1S' C2S' C3S' 118.9(18) . . ?
C2S' C3S' H3S4 109.5 . . ?
C2S' C3S' H3S5 109.5 . . ?
H3S4 C3S' H3S5 109.5 . . ?
C2S' C3S' H3S6 109.5 . . ?
H3S4 C3S' H3S6 109.5 . . ?
H3S5 C3S' H3S6 109.5 . . ?

loop_
_geom_bond_atom_site_label_1
_geom_bond_atom_site_label_2
_geom_bond_distance
_geom_bond_site_symmetry_2
_geom_bond_publ_flag
Co1 N41 2.1260(16) . ?
Co1 N31 2.1337(15) . ?
Co1 N21 2.1394(16) . ?
Co1 N11 2.1430(16) . ?
Co1 N1 2.2579(15) . ?
Co1 Cl1 2.3827(6) . ?
S1 C1 1.807(2) . ?
S1 S1 2.0298(12) 2_655 ?
C1 C2 1.533(3) . ?
C1 H1A 0.9900 . ?
C1 H1B 0.9900 . ?
C2 N1 1.486(2) . ?
C2 H2A 0.9900 . ?
C2 H2B 0.9900 . ?
C3 N1 1.491(2) . ?
C3 C12 1.497(3) . ?
C3 H3A 0.9900 . ?
C3 H3B 0.9900 . ?
C4 N1 1.487(2) . ?
C4 C22 1.501(3) . ?
C4 H4A 0.9900 . ?
C4 H4B 0.9900 . ?
C12 N11 1.345(3) . ?
C12 C13 1.382(3) . ?
C13 C14 1.385(3) . ?
C13 H13 0.9500 . ?
C14 C15 1.368(4) . ?
C14 H14 0.9500 . ?
C15 C16 1.376(3) . ?
C15 H15 0.9500 . ?
C16 N11 1.345(2) . ?
C16 H16 0.9500 . ?
C22 N21 1.346(3) . ?
C22 C23 1.386(3) . ?
C23 C24 1.379(3) . ?
C23 H23 0.9500 . ?
C24 C25 1.377(4) . ?
C24 H24 0.9500 . ?
C25 C26 1.382(3) . ?
C25 H25 0.9500 . ?
C26 N21 1.342(3) . ?
C26 H26 0.9500 . ?
C32 N31 1.348(2) . ?
C32 C33 1.385(3) . ?
C32 C42 1.477(3) . ?
C33 C34 1.377(3) . ?
C33 H33 0.9500 . ?
C34 C35 1.381(3) . ?
C34 H34 0.9500 . ?
C35 C36 1.382(3) . ?
C35 H35 0.9500 . ?
C36 N31 1.343(2) . ?
C36 H36 0.9500 . ?
C42 N41 1.347(2) . ?
C42 C43 1.392(3) . ?
C43 C44 1.382(3) . ?
C43 H43 0.9500 . ?
C44 C45 1.369(3) . ?
C44 H44 0.9500 . ?
C45 C46 1.381(3) . ?
C45 H45 0.9500 . ?
C46 N41 1.333(2) . ?
C46 H46 0.9500 . ?
B1 C51' 1.639(9) . ?
B1 C71 1.643(3) . ?
B1 C61 1.644(3) . ?
B1 C81 1.648(3) . ?
B1 C51 1.649(3) . ?
C51 C56 1.404(4) . ?
C51 C52 1.406(4) . ?
C52 C53 1.392(3) . ?
C52 H52 0.9500 . ?
C53 C54 1.388(4) . ?
C53 H53 0.9500 . ?
C54 C55 1.375(5) . ?
C54 H54 0.9500 . ?
C55 C56 1.404(4) . ?
C55 H55 0.9500 . ?
C56 H56 0.9500 . ?
C51' C52' 1.368(16) . ?
C51' C56' 1.398(16) . ?
C52' C53' 1.417(16) . ?
C52' H52' 0.9500 . ?
C53' C54' 1.364(18) . ?
C53' H53' 0.9500 . ?
C54' C55' 1.368(18) . ?
C54' H54' 0.9500 . ?
C55' C56' 1.405(16) . ?
C55' H55' 0.9500 . ?
C56' H56' 0.9500 . ?
C61 C62 1.394(3) . ?
C61 C66 1.403(3) . ?
C62 C63 1.396(3) . ?
C62 H62 0.9500 . ?
C63 C64 1.382(4) . ?
C63 H63 0.9500 . ?
C64 C65 1.378(4) . ?
C64 H64 0.9500 . ?
C65 C66 1.386(3) . ?
C65 H65 0.9500 . ?
C66 H66 0.9500 . ?
C71 C76 1.402(3) . ?
C71 C72 1.403(3) . ?
C72 C73 1.387(3) . ?
C72 H72 0.9500 . ?
C73 C74 1.379(3) . ?
C73 H73 0.9500 . ?
C74 C75 1.373(4) . ?
C74 H74 0.9500 . ?
C75 C76 1.397(3) . ?
C75 H75 0.9500 . ?
C76 H76 0.9500 . ?
C81 C86 1.395(3) . ?
C81 C82 1.401(3) . ?
C82 C83 1.392(3) . ?
C82 H82 0.9500 . ?
C83 C84 1.369(4) . ?
C83 H83 0.9500 . ?
C84 C85 1.368(4) . ?
C84 H84 0.9500 . ?
C85 C86 1.407(3) . ?
C85 H85 0.9500 . ?
C86 H86 0.9500 . ?
C1S C2S 1.460(6) . ?
C1S H1S1 0.9800 . ?
C1S H1S2 0.9800 . ?
C1S H1S3 0.9800 . ?
C2S O1S 1.217(5) . ?
C2S C3S 1.507(7) . ?
C3S H3S1 0.9800 . ?
C3S H3S2 0.9800 . ?
C3S H3S3 0.9800 . ?
C1S' C2S' 1.467(16) . ?
C1S' H1S4 0.9800 . ?
C1S' H1S5 0.9800 . ?
C1S' H1S6 0.9800 . ?
C2S' O1S' 1.224(15) . ?
C2S' C3S' 1.507(15) . ?
C3S' H3S4 0.9800 . ?
C3S' H3S5 0.9800 . ?
C3S' H3S6 0.9800 . ?

loop_
_geom_torsion_atom_site_label_1
_geom_torsion_atom_site_label_2
_geom_torsion_atom_site_label_3
_geom_torsion_atom_site_label_4
_geom_torsion
_geom_torsion_site_symmetry_1
_geom_torsion_site_symmetry_2
_geom_torsion_site_symmetry_3
_geom_torsion_site_symmetry_4
_geom_torsion_publ_flag
S1 S1 C1 C2 63.50(15) 2_655 . . . ?
S1 C1 C2 N1 167.29(14) . . . . ?
N1 C3 C12 N11 30.2(3) . . . . ?
N1 C3 C12 C13 -152.3(2) . . . . ?
N11 C12 C13 C14 1.7(4) . . . . ?
C3 C12 C13 C14 -175.6(3) . . . . ?
C12 C13 C14 C15 0.8(5) . . . . ?
C13 C14 C15 C16 -2.6(5) . . . . ?
C14 C15 C16 N11 2.1(4) . . . . ?
N1 C4 C22 N21 -34.8(2) . . . . ?
N1 C4 C22 C23 145.9(2) . . . . ?
N21 C22 C23 C24 1.7(3) . . . . ?
C4 C22 C23 C24 -179.0(2) . . . . ?
C22 C23 C24 C25 0.3(4) . . . . ?
C23 C24 C25 C26 -1.4(4) . . . . ?
C24 C25 C26 N21 0.7(4) . . . . ?
N31 C32 C33 C34 -0.5(3) . . . . ?
C42 C32 C33 C34 -179.72(19) . . . . ?
C32 C33 C34 C35 -1.0(3) . . . . ?
C33 C34 C35 C36 1.7(3) . . . . ?
C34 C35 C36 N31 -0.8(3) . . . . ?
N31 C32 C42 N41 -14.5(2) . . . . ?
C33 C32 C42 N41 164.72(18) . . . . ?
N31 C32 C42 C43 165.10(18) . . . . ?
C33 C32 C42 C43 -15.6(3) . . . . ?
N41 C42 C43 C44 0.8(3) . . . . ?
C32 C42 C43 C44 -178.84(19) . . . . ?
C42 C43 C44 C45 -2.3(3) . . . . ?
C43 C44 C45 C46 1.5(3) . . . . ?
C44 C45 C46 N41 0.8(3) . . . . ?
C1 C2 N1 C4 58.3(2) . . . . ?
C1 C2 N1 C3 -63.9(2) . . . . ?
C1 C2 N1 Co1 175.06(13) . . . . ?
C22 C4 N1 C2 163.62(16) . . . . ?
C22 C4 N1 C3 -74.82(19) . . . . ?
C22 C4 N1 Co1 41.43(17) . . . . ?
C12 C3 N1 C2 -142.01(17) . . . . ?
C12 C3 N1 C4 96.15(19) . . . . ?
C12 C3 N1 Co1 -17.86(19) . . . . ?
C15 C16 N11 C12 0.3(3) . . . . ?
C15 C16 N11 Co1 -156.3(2) . . . . ?
C13 C12 N11 C16 -2.2(3) . . . . ?
C3 C12 N11 C16 175.20(18) . . . . ?
C13 C12 N11 Co1 156.6(2) . . . . ?
C3 C12 N11 Co1 -26.0(2) . . . . ?
C25 C26 N21 C22 1.2(3) . . . . ?
C25 C26 N21 Co1 171.26(17) . . . . ?
C23 C22 N21 C26 -2.4(3) . . . . ?
C4 C22 N21 C26 178.23(18) . . . . ?
C23 C22 N21 Co1 -173.38(17) . . . . ?
C4 C22 N21 Co1 7.3(2) . . . . ?
C35 C36 N31 C32 -0.6(3) . . . . ?
C35 C36 N31 Co1 163.85(15) . . . . ?
C33 C32 N31 C36 1.3(3) . . . . ?
C42 C32 N31 C36 -179.40(16) . . . . ?
C33 C32 N31 Co1 -164.68(15) . . . . ?
C42 C32 N31 Co1 14.6(2) . . . . ?
C45 C46 N41 C42 -2.3(3) . . . . ?
C45 C46 N41 Co1 170.93(16) . . . . ?
C43 C42 N41 C46 1.5(3) . . . . ?
C32 C42 N41 C46 -178.84(17) . . . . ?
C43 C42 N41 Co1 -172.38(15) . . . . ?
C32 C42 N41 Co1 7.3(2) . . . . ?
C71 B1 C51 C56 -155.17(18) . . . . ?
C61 B1 C51 C56 -40.5(3) . . . . ?
C81 B1 C51 C56 82.5(2) . . . . ?
C71 B1 C51 C52 31.5(2) . . . . ?
C61 B1 C51 C52 146.16(16) . . . . ?
C81 B1 C51 C52 -90.8(2) . . . . ?
C56 C51 C52 C53 -0.01(11) . . . . ?
B1 C51 C52 C53 173.8(2) . . . . ?
C51 C52 C53 C54 -0.04(12) . . . . ?
C52 C53 C54 C55 0.1(2) . . . . ?
C53 C54 C55 C56 -0.1(3) . . . . ?
C54 C55 C56 C51 0.1(3) . . . . ?
C52 C51 C56 C55 0.0(2) . . . . ?
B1 C51 C56 C55 -173.8(2) . . . . ?
C71 B1 C51' C52' 37.5(11) . . . . ?
C61 B1 C51' C52' 151.6(7) . . . . ?
C81 B1 C51' C52' -91.8(8) . . . . ?
C71 B1 C51' C56' -148.4(7) . . . . ?
C61 B1 C51' C56' -34.4(10) . . . . ?
C81 B1 C51' C56' 82.3(10) . . . . ?
C56' C51' C52' C53' 0.02(15) . . . . ?
B1 C51' C52' C53' 174.0(13) . . . . ?
C51' C52' C53' C54' -0.01(14) . . . . ?
C52' C53' C54' C55' 0.0(4) . . . . ?
C53' C54' C55' C56' -0.1(5) . . . . ?
C52' C51' C56' C55' -0.1(3) . . . . ?
B1 C51' C56' C55' -173.6(14) . . . . ?
C54' C55' C56' C51' 0.1(4) . . . . ?
C51' B1 C61 C62 -29.9(7) . . . . ?
C71 B1 C61 C62 97.3(2) . . . . ?
C81 B1 C61 C62 -141.2(2) . . . . ?
C51 B1 C61 C62 -21.7(3) . . . . ?
C51' B1 C61 C66 158.9(7) . . . . ?
C71 B1 C61 C66 -73.9(2) . . . . ?
C81 B1 C61 C66 47.6(2) . . . . ?
C51 B1 C61 C66 167.2(2) . . . . ?
C66 C61 C62 C63 -0.5(3) . . . . ?
B1 C61 C62 C63 -172.0(2) . . . . ?
C61 C62 C63 C64 0.1(4) . . . . ?
C62 C63 C64 C65 0.3(4) . . . . ?
C63 C64 C65 C66 -0.3(4) . . . . ?
C64 C65 C66 C61 -0.1(3) . . . . ?
C62 C61 C66 C65 0.5(3) . . . . ?
B1 C61 C66 C65 172.5(2) . . . . ?
C51' B1 C71 C76 -150.3(8) . . . . ?
C61 B1 C71 C76 94.1(2) . . . . ?
C81 B1 C71 C76 -25.7(3) . . . . ?
C51 B1 C71 C76 -142.3(2) . . . . ?
C51' B1 C71 C72 38.8(9) . . . . ?
C61 B1 C71 C72 -76.7(2) . . . . ?
C81 B1 C71 C72 163.50(17) . . . . ?
C51 B1 C71 C72 46.9(2) . . . . ?
C76 C71 C72 C73 -1.7(3) . . . . ?
B1 C71 C72 C73 169.96(19) . . . . ?
C71 C72 C73 C74 0.9(3) . . . . ?
C72 C73 C74 C75 0.8(3) . . . . ?
C73 C74 C75 C76 -1.7(3) . . . . ?
C74 C75 C76 C71 0.9(3) . . . . ?
C72 C71 C76 C75 0.8(3) . . . . ?
B1 C71 C76 C75 -170.45(19) . . . . ?
C51' B1 C81 C86 -81.9(8) . . . . ?
C71 B1 C81 C86 144.4(2) . . . . ?
C61 B1 C81 C86 30.1(3) . . . . ?
C51 B1 C81 C86 -96.1(2) . . . . ?
C51' B1 C81 C82 92.0(8) . . . . ?
C71 B1 C81 C82 -41.7(3) . . . . ?
C61 B1 C81 C82 -155.89(19) . . . . ?
C51 B1 C81 C82 77.8(2) . . . . ?
C86 C81 C82 C83 -0.3(3) . . . . ?
B1 C81 C82 C83 -174.7(2) . . . . ?
C81 C82 C83 C84 0.5(3) . . . . ?
C82 C83 C84 C85 -0.4(4) . . . . ?
C83 C84 C85 C86 0.2(4) . . . . ?
C82 C81 C86 C85 0.1(3) . . . . ?
B1 C81 C86 C85 174.4(2) . . . . ?
C84 C85 C86 C81 0.0(4) . . . . ?
